data_7230289
loop_
_publ_author_name
'Oberle, Carl D.'
'Bequette, Dylan G.'
'Brewer, Taylor K.'
'Terry, Traviona R. R.'
'Beatty, Alicia M.'

_publ_section_title
;
 \p-Choreography in aromatic ammonium formate solids
;
_journal_issue 13
_journal_name_full CrystEngComm
_journal_page_first 1899
_journal_paper_doi 10.1039/C8CE00198G
_journal_volume 20
_journal_year 2018
_chemical_formula_moiety 'C7 H9 Cl N, C H O2'
_chemical_formula_sum 'C8 H10 Cl N O2'
_chemical_formula_weight 187.62
_chemical_melting_point 374.6(15)
_chemical_name_systematic '3-Chlorobenzylammonium Formate'
_space_group_crystal_system monoclinic
_space_group_IT_number 14
_space_group_name_Hall '-P 2ybc'
_space_group_name_H-M_alt 'P 1 21/c 1'
_symmetry_space_group_name_Hall '-P 2ybc'
_symmetry_space_group_name_H-M 'P 1 21/c 1'
_atom_sites_solution_hydrogens difmap
_atom_sites_solution_primary direct
_audit_creation_date 2017-09-29
_audit_creation_method
;
Olex2 1.2
(compiled 2017.08.10 svn.r3458 for OlexSys, GUI svn.r5381)
;
_audit_update_record
;
2017-09-30 deposited with the CCDC.
2018-03-05 downloaded from the CCDC.
;
_cell_angle_alpha 90
_cell_angle_beta 104.162(3)
_cell_angle_gamma 90
_cell_formula_units_Z 4
_cell_length_a 16.7899(10)
_cell_length_b 4.7766(3)
_cell_length_c 11.5500(6)
_cell_measurement_reflns_used 9597
_cell_measurement_temperature 100(2)
_cell_measurement_theta_max 31.60
_cell_measurement_theta_min 3.54
_cell_volume 898.14(9)
_computing_cell_refinement 'SAINT v8.34A (Bruker, 2013)'
_computing_data_reduction 'SAINT v8.34A (Bruker, 2013)'
_computing_molecular_graphics 'Olex2 (Dolomanov et al., 2009)'
_computing_publication_material 'Olex2 (Dolomanov et al., 2009)'
_computing_structure_refinement 'XL (Sheldrick, 2008)'
_computing_structure_solution 'XS (Sheldrick, 2008)'
_diffrn_ambient_temperature 100.0
_diffrn_measured_fraction_theta_full 0.987
_diffrn_measured_fraction_theta_max 0.992
_diffrn_measurement_device_type 'Bruker APEX-II CCD'
_diffrn_measurement_method '\f and \w scans'
_diffrn_radiation_type MoK\a
_diffrn_radiation_wavelength 0.71073
_diffrn_reflns_av_R_equivalents 0.0276
_diffrn_reflns_av_unetI/netI 0.0167
_diffrn_reflns_Laue_measured_fraction_full 0.987
_diffrn_reflns_Laue_measured_fraction_max 0.992
_diffrn_reflns_limit_h_max 22
_diffrn_reflns_limit_h_min -24
_diffrn_reflns_limit_k_max 7
_diffrn_reflns_limit_k_min -7
_diffrn_reflns_limit_l_max 17
_diffrn_reflns_limit_l_min -17
_diffrn_reflns_number 20616
_diffrn_reflns_point_group_measured_fraction_full 0.987
_diffrn_reflns_point_group_measured_fraction_max 0.992
_diffrn_reflns_theta_full 25.242
_diffrn_reflns_theta_max 31.650
_diffrn_reflns_theta_min 2.502
_diffrn_standards_number 0
_exptl_absorpt_coefficient_mu 0.383
_exptl_absorpt_correction_T_max 0.7463
_exptl_absorpt_correction_T_min 0.6975
_exptl_absorpt_correction_type multi-scan
_exptl_absorpt_process_details
'SADABS-2014/5 (Bruker,2014/5) was used for absorption correction. wR2(int) was 0.0549 before and 0.0441 after correction. The Ratio of minimum to maximum transmission is 0.9346. The \l/2 correction factor is 0.00150.'
_exptl_crystal_colour colourless
_exptl_crystal_colour_primary colourless
_exptl_crystal_density_diffrn 1.388
_exptl_crystal_description Rod
_exptl_crystal_F_000 392
_exptl_crystal_recrystallization_method 'Re-crystallisation from solvent: Ethanol'
_exptl_crystal_size_max 0.488
_exptl_crystal_size_mid 0.187
_exptl_crystal_size_min 0.09
_refine_diff_density_max 0.607
_refine_diff_density_min -0.253
_refine_diff_density_rms 0.068
_refine_ls_extinction_method none
_refine_ls_goodness_of_fit_ref 1.143
_refine_ls_hydrogen_treatment refall
_refine_ls_matrix_type full
_refine_ls_number_parameters 149
_refine_ls_number_reflns 2991
_refine_ls_number_restraints 0
_refine_ls_restrained_S_all 1.143
_refine_ls_R_factor_all 0.0472
_refine_ls_R_factor_gt 0.0446
_refine_ls_shift/su_max 0.000
_refine_ls_shift/su_mean 0.000
_refine_ls_structure_factor_coef Fsqd
_refine_ls_weighting_details 'w=1/[\s^2^(Fo^2^)+(0.0360P)^2^+0.9640P] where P=(Fo^2^+2Fc^2^)/3'
_refine_ls_weighting_scheme calc
_refine_ls_wR_factor_gt 0.1072
_refine_ls_wR_factor_ref 0.1085
_reflns_Friedel_coverage 0.000
_reflns_number_gt 2789
_reflns_number_total 2991
_reflns_threshold_expression 'I > 2\s(I)'
_cod_data_source_file c8ce00198g1.cif
_cod_data_source_block ab57316a
_cod_depositor_comments
;
The following automatic conversions were performed:

'_chemical_melting_point' value '373.15-376.15' was changed to
'374.6(15)' - the average value was taken and precision was
estimated.

Automatic conversion script
Id: cif_fix_values 4973 2017-02-22 13:04:09Z antanas 

 Adding full bibliography for 7230287--7230294.cif.
;
_cod_database_code 7230289
_shelxl_version_number 2014-3
_shelx_space_group_comment
;
The symmetry employed for this shelxl refinement is uniquely defined
by the following loop, which should always be used as a source of
symmetry information in preference to the above space-group names.
They are only intended as comments.
;
_shelx_estimated_absorpt_t_max 0.966
_shelx_estimated_absorpt_t_min 0.835
_olex2_refinement_description
;
;
_olex2_submission_special_instructions 'No special instructions were received'

loop_
_space_group_symop_operation_xyz
'x, y, z'
'-x, y+1/2, -z+1/2'
'-x, -y, -z'
'x, -y-1/2, z-1/2'

loop_
_atom_site_label
_atom_site_type_symbol
_atom_site_fract_x
_atom_site_fract_y
_atom_site_fract_z
_atom_site_U_iso_or_equiv
_atom_site_adp_type
_atom_site_occupancy
_atom_site_site_symmetry_order
_atom_site_calc_flag
Cl1 Cl 0.04203(2) 0.27410(9) 0.16279(4) 0.02444(11) Uani 1 1 d
N N 0.38570(7) 0.8587(3) 0.17787(10) 0.0132(2) Uani 1 1 d
HA H 0.4023(14) 0.683(5) 0.205(2) 0.029(6) Uiso 1 1 d
HB H 0.4155(13) 0.994(5) 0.2218(19) 0.024(5) Uiso 1 1 d
HC H 0.3911(14) 0.866(5) 0.099(2) 0.028(6) Uiso 1 1 d
C C 0.12150(8) 0.3873(3) 0.10175(13) 0.0167(3) Uani 1 1 d
C1 C 0.24158(8) 0.6742(3) 0.11737(11) 0.0132(2) Uani 1 1 d
C2 C 0.29915(8) 0.8945(3) 0.18414(12) 0.0144(2) Uani 1 1 d
H2A H 0.2981(13) 0.892(4) 0.2651(19) 0.019(5) Uiso 1 1 d
H2B H 0.2809(12) 1.083(4) 0.1490(18) 0.019(5) Uiso 1 1 d
C3 C 0.17696(8) 0.5838(3) 0.16426(12) 0.0146(2) Uani 1 1 d
H3 H 0.1696(12) 0.657(4) 0.2391(18) 0.018(5) Uiso 1 1 d
C4 C 0.12825(9) 0.2775(3) -0.00650(13) 0.0190(3) Uani 1 1 d
H4 H 0.0898(15) 0.147(5) -0.047(2) 0.035(6) Uiso 1 1 d
C6 C 0.24910(9) 0.5657(3) 0.00837(13) 0.0182(3) Uani 1 1 d
H6 H 0.2959(13) 0.623(5) -0.0270(19) 0.023(5) Uiso 1 1 d
C7 C 0.19292(10) 0.3691(3) -0.05237(13) 0.0214(3) Uani 1 1 d
H7 H 0.1961(14) 0.294(5) -0.130(2) 0.029(6) Uiso 1 1 d
O O 0.43388(6) 1.1460(2) -0.20262(9) 0.01544(19) Uani 1 1 d
O1 O 0.39790(7) 0.9034(2) -0.05816(9) 0.0203(2) Uani 1 1 d
C5 C 0.42010(8) 1.1213(3) -0.10028(12) 0.0151(2) Uani 1 1 d
H5 H 0.4269(14) 1.307(5) -0.052(2) 0.033(6) Uiso 1 1 d

loop_
_atom_site_aniso_label
_atom_site_aniso_U_11
_atom_site_aniso_U_22
_atom_site_aniso_U_33
_atom_site_aniso_U_23
_atom_site_aniso_U_13
_atom_site_aniso_U_12
Cl1 0.01605(16) 0.0329(2) 0.02572(18) -0.00016(14) 0.00777(13) -0.00717(13)
N 0.0142(5) 0.0128(5) 0.0131(5) -0.0004(4) 0.0041(4) -0.0013(4)
C 0.0124(5) 0.0194(6) 0.0178(6) 0.0040(5) 0.0029(4) -0.0010(5)
C1 0.0138(5) 0.0121(5) 0.0131(5) 0.0011(4) 0.0022(4) -0.0004(4)
C2 0.0142(5) 0.0144(6) 0.0146(5) -0.0025(4) 0.0037(4) -0.0005(4)
C3 0.0131(5) 0.0164(6) 0.0145(5) 0.0007(5) 0.0038(4) 0.0010(5)
C4 0.0182(6) 0.0209(7) 0.0161(6) -0.0006(5) 0.0007(5) -0.0057(5)
C6 0.0205(6) 0.0205(6) 0.0145(6) -0.0021(5) 0.0057(5) -0.0052(5)
C7 0.0248(7) 0.0248(7) 0.0147(6) -0.0049(5) 0.0049(5) -0.0088(6)
O 0.0193(5) 0.0137(4) 0.0142(4) 0.0023(3) 0.0059(3) 0.0010(4)
O1 0.0249(5) 0.0227(5) 0.0146(4) 0.0007(4) 0.0075(4) -0.0071(4)
C5 0.0155(5) 0.0160(6) 0.0139(5) -0.0015(4) 0.0037(4) 0.0002(5)

loop_
_atom_type_symbol
_atom_type_description
_atom_type_scat_dispersion_real
_atom_type_scat_dispersion_imag
_atom_type_scat_source
C C 0.0033 0.0016 'International Tables Vol C Tables 4.2.6.8 and 6.1.1.4'
H H 0.0000 0.0000 'International Tables Vol C Tables 4.2.6.8 and 6.1.1.4'
Cl Cl 0.1484 0.1585 'International Tables Vol C Tables 4.2.6.8 and 6.1.1.4'
N N 0.0061 0.0033 'International Tables Vol C Tables 4.2.6.8 and 6.1.1.4'
O O 0.0106 0.0060 'International Tables Vol C Tables 4.2.6.8 and 6.1.1.4'

loop_
_geom_angle_atom_site_label_1
_geom_angle_atom_site_label_2
_geom_angle_atom_site_label_3
_geom_angle
C3 C Cl1 118.74(11)
C4 C Cl1 119.20(11)
C4 C C3 122.06(13)
C3 C1 C2 118.68(12)
C3 C1 C6 119.09(12)
C6 C1 C2 122.19(12)
N C2 C1 114.07(11)
C C3 C1 119.50(12)
C C4 C7 117.94(13)
C7 C6 C1 120.34(13)
C4 C7 C6 121.07(14)
O1 C5 O 125.77(13)

loop_
_geom_bond_atom_site_label_1
_geom_bond_atom_site_label_2
_geom_bond_distance
Cl1 C 1.7407(14)
N C2 1.4825(17)
C C3 1.3930(19)
C C4 1.386(2)
C1 C2 1.5073(19)
C1 C3 1.3944(18)
C1 C6 1.3954(19)
C4 C7 1.390(2)
C6 C7 1.393(2)
O C5 1.2643(16)
O1 C5 1.2443(17)
